data_1541770
loop_
_publ_author_name
'Zheng Nanfeng'
'Bu Xianhui'
'Feng Pingyun'
'Wang Bing'

_publ_section_title
;
 Microporous and photoluminescent chalcogenide zeolite analogs
;
_journal_name_full Science
_journal_page_first 2366
_journal_page_last 2369
_journal_volume 298
_journal_year 2002
_chemical_formula_sum 'Ga1.72 O0.25 Se8 Sn2.28'
_chemical_name_systematic '(Ga1.73 Sn2.27 Se8) (C10 H24 N2 O3)0.083'
_space_group_IT_number 142
_symmetry_space_group_name_Hall '-I 4bd 2c'
_symmetry_space_group_name_H-M 'I 41/a c d :2'
_cell_angle_alpha 90
_cell_angle_beta 90
_cell_angle_gamma 90
_cell_formula_units_Z 32
_cell_length_a 23.841
_cell_length_b 23.841
_cell_length_c 42.555
_cell_volume 24187.976
_citation_journal_id_ASTM SCIEAS
_cod_data_source_file ZhengNanfeng_SCIEAS_2002_526.cif
_cod_data_source_block Ga1.72O0.25Se8Sn2.28
_cod_original_cell_volume 24187.97
_cod_database_code 1541770

loop_
_symmetry_equiv_pos_as_xyz
x,y,z
-y+1/4,x+3/4,z+1/4
-x+1/2,-y,z+1/2
y+1/4,-x+1/4,z+3/4
x,-y,-z+1/2
y+1/4,x+3/4,-z+3/4
-x+1/2,y,-z
-y+1/4,-x+1/4,-z+1/4
-x,-y,-z
y-1/4,-x-3/4,-z-1/4
x-1/2,y,-z-1/2
-y-1/4,x-1/4,-z-3/4
-x,y,z-1/2
-y-1/4,-x-3/4,z-3/4
x-1/2,-y,z
y-1/4,x-1/4,z-1/4
x+1/2,y+1/2,z+1/2
-y+3/4,x+5/4,z+3/4
-x+1,-y+1/2,z+1
y+3/4,-x+3/4,z+5/4
x+1/2,-y+1/2,-z+1
y+3/4,x+5/4,-z+5/4
-x+1,y+1/2,-z+1/2
-y+3/4,-x+3/4,-z+3/4
-x+1/2,-y+1/2,-z+1/2
y+1/4,-x-1/4,-z+1/4
x,y+1/2,-z
-y+1/4,x+1/4,-z-1/4
-x+1/2,y+1/2,z
-y+1/4,-x-1/4,z-1/4
x,-y+1/2,z+1/2
y+1/4,x+1/4,z+1/4

loop_
_atom_site_label
_atom_site_type_symbol
_atom_site_fract_x
_atom_site_fract_y
_atom_site_fract_z
_atom_site_occupancy
_atom_site_U_iso_or_equiv
O1 O 0.5 0.25 0.125 1 0.0
Se8 Se-1 0.49505 0.36284 0.06098 1 0.0
Sn4 Sn+4 0.34947 0.06127 0.22022 0.463 0.0
Se7 Se-1 0.28722 0 0.25 1 0.0
Se4 Se-1 0.38668 0.23031 0.06107 1 0.0
Sn2 Sn+4 0.43616 0.30044 0.02883 0.58 0.0
Sn1 Sn+4 0.32369 0.2889 0.09315 0.616 0.0
Ga2 Ga+3 0.43616 0.30044 0.02883 0.42 0.0
Se9 Se-1 0.37173 0.34947 -0.00747 1 0.0
Se5 Se-1 0.37562 0.35082 0.12901 1 0.0
Ga3 Ga+3 0.33641 0.17505 0.15741 0.379 0.0
Se1 Se-1 0.5 0.25 -0.0072 1 0.0
Se6 Se-1 0.25214 0.33823 0.06149 1 0.0
Sn3 Sn+4 0.33641 0.17505 0.15741 0.621 0.0
Ga1 Ga+3 0.32369 0.2889 0.09315 0.384 0.0
Se2 Se-1 0.27853 0.11194 0.18933 1 0.0
Se3 Se-1 0.26632 0.22571 0.12566 1 0.0
Ga4 Ga+3 0.34947 0.06127 0.22022 0.537 0.0
